data_4061944
_journal_name_full Organometallics
_journal_year 2003
_chemical_formula_sum 'C68 H89 Li N6 Zr'
_chemical_formula_weight 1088.61
_space_group_IT_number 14
_symmetry_cell_setting monoclinic
_symmetry_space_group_name_Hall '-P 2yn'
_symmetry_space_group_name_H-M 'P 1 21/n 1'
_cell_angle_alpha 90.00
_cell_angle_beta 97.2330(10)
_cell_angle_gamma 90.00
_cell_formula_units_Z 4
_cell_length_a 12.8688(4)
_cell_length_b 24.2011(7)
_cell_length_c 21.0004(9)
_cell_measurement_temperature 293(2)
_cell_volume 6488.3(4)
_diffrn_ambient_temperature 293(2)
_exptl_crystal_density_diffrn 1.114
_cod_depositor_comments
;
The following automatic conversions were performed:
'_symmetry_cell_setting' value 'Monoclinic' changed to 'monoclinic'
according to '/home/saulius/struct/CIF-dictionaries/cif_core.dic'
dictionary named 'cif_core.dic' version 2.4.1 from 2010-06-29.

Automatic conversion script
Id: cif_fix_enum 1527 2010-12-29 10:47:43Z saulius 
;
_cod_original_sg_symbol_H-M 'P 21/n'
_cod_database_code 4061944

loop_
_symmetry_equiv_pos_as_xyz
'x, y, z'
'-x+1/2, y+1/2, -z+1/2'
'-x, -y, -z'
'x-1/2, -y-1/2, z-1/2'

loop_
_atom_site_label
_atom_site_type_symbol
_atom_site_fract_x
_atom_site_fract_y
_atom_site_fract_z
_atom_site_U_iso_or_equiv
_atom_site_adp_type
_atom_site_occupancy
_atom_site_symmetry_multiplicity
_atom_site_calc_flag
_atom_site_refinement_flags
_atom_site_disorder_assembly
_atom_site_disorder_group
Zr1 Zr 0.79727(5) 0.30710(2) 0.16318(3) 0.0388(2) Uani 1 1 d . . .
N1 N 0.9148(4) 0.28288(19) 0.1062(2) 0.0418(13) Uani 1 1 d . . .
N2 N 0.7152(4) 0.2824(2) 0.0735(2) 0.0439(14) Uani 1 1 d . . .
N3 N 0.7945(4) 0.4620(2) 0.2698(2) 0.0460(14) Uani 1 1 d . . .
N4 N 0.6296(4) 0.4010(2) 0.2895(3) 0.0475(14) Uani 1 1 d . . .
N5 N 0.9211(4) 0.2936(2) 0.2497(2) 0.0449(14) Uani 1 1 d . . .
N6 N 0.6682(5) 0.5041(3) 0.4188(3) 0.078(2) Uani 1 1 d . . .
C1 C 0.8867(6) 0.2562(3) 0.0470(3) 0.0478(17) Uani 1 1 d . . .
C2 C 0.7713(6) 0.2532(3) 0.0298(3) 0.0545(19) Uani 1 1 d . . .
C3 C 0.9520(6) 0.2350(3) 0.0090(3) 0.073(2) Uani 1 1 d . . .
H3A H 1.0240 0.2371 0.0209 0.088 Uiso 1 1 calc R . .
H3B H 0.9256 0.2182 -0.0295 0.088 Uiso 1 1 calc R . .
C4 C 0.7255(7) 0.2258(4) -0.0224(4) 0.098(3) Uani 1 1 d . . .
H4A H 0.6529 0.2253 -0.0317 0.118 Uiso 1 1 calc R . .
H4B H 0.7666 0.2074 -0.0490 0.118 Uiso 1 1 calc R . .
C5 C 1.0275(6) 0.2923(3) 0.1214(3) 0.0511(18) Uani 1 1 d . . .
C6 C 1.0709(7) 0.3424(3) 0.1044(4) 0.065(2) Uani 1 1 d . . .
C7 C 1.1771(8) 0.3501(4) 0.1195(5) 0.092(3) Uani 1 1 d . . .
H7 H 1.2067 0.3829 0.1073 0.110 Uiso 1 1 calc R . .
C8 C 1.2392(8) 0.3125(6) 0.1508(5) 0.108(4) Uani 1 1 d . . .
H8 H 1.3101 0.3199 0.1617 0.129 Uiso 1 1 calc R . .
C9 C 1.1991(7) 0.2630(5) 0.1672(4) 0.091(3) Uani 1 1 d . . .
H9 H 1.2435 0.2367 0.1884 0.109 Uiso 1 1 calc R . .
C10 C 1.0931(7) 0.2511(3) 0.1527(4) 0.064(2) Uani 1 1 d . . .
C11 C 1.0062(7) 0.3861(3) 0.0666(4) 0.083(3) Uani 1 1 d . . .
H11 H 0.9333 0.3810 0.0743 0.099 Uiso 1 1 calc R . .
C12 C 1.0095(9) 0.3802(4) -0.0055(5) 0.123(4) Uani 1 1 d . . .
H12A H 1.0811 0.3797 -0.0141 0.148 Uiso 1 1 calc R . .
H12B H 0.9736 0.4107 -0.0276 0.148 Uiso 1 1 calc R . .
H12C H 0.9759 0.3463 -0.0203 0.148 Uiso 1 1 calc R . .
C13 C 1.0379(8) 0.4450(3) 0.0866(5) 0.130(4) Uani 1 1 d . . .
H13A H 1.0502 0.4472 0.1325 0.156 Uiso 1 1 calc R . .
H13B H 0.9827 0.4700 0.0708 0.156 Uiso 1 1 calc R . .
H13C H 1.1007 0.4548 0.0690 0.156 Uiso 1 1 calc R . .
C14 C 1.0525(7) 0.1941(3) 0.1685(4) 0.078(2) Uani 1 1 d . . .
H14 H 0.9759 0.1944 0.1591 0.093 Uiso 1 1 calc R . .
C15 C 1.0954(8) 0.1497(3) 0.1258(4) 0.110(3) Uani 1 1 d . . .
H15A H 1.0808 0.1603 0.0815 0.132 Uiso 1 1 calc R . .
H15B H 1.0625 0.1148 0.1321 0.132 Uiso 1 1 calc R . .
H15C H 1.1698 0.1462 0.1372 0.132 Uiso 1 1 calc R . .
C16 C 1.0809(8) 0.1790(4) 0.2386(4) 0.117(4) Uani 1 1 d . . .
H16A H 1.1545 0.1712 0.2467 0.140 Uiso 1 1 calc R . .
H16B H 1.0419 0.1470 0.2484 0.140 Uiso 1 1 calc R . .
H16C H 1.0644 0.2094 0.2650 0.140 Uiso 1 1 calc R . .
C17 C 0.6054(6) 0.2914(3) 0.0508(3) 0.0518(19) Uani 1 1 d . . .
C18 C 0.5263(6) 0.2561(3) 0.0684(3) 0.0574(19) Uani 1 1 d . . .
C19 C 0.4214(7) 0.2696(4) 0.0485(4) 0.075(2) Uani 1 1 d . . .
H19 H 0.3693 0.2464 0.0603 0.090 Uiso 1 1 calc R . .
C20 C 0.3925(7) 0.3148(4) 0.0128(4) 0.088(3) Uani 1 1 d . . .
H20 H 0.3221 0.3228 0.0009 0.106 Uiso 1 1 calc R . .
C22 C 0.5778(7) 0.3388(3) 0.0117(3) 0.065(2) Uani 1 1 d . . .
C23 C 0.5530(6) 0.2036(3) 0.1061(4) 0.071(2) Uani 1 1 d . . .
H23 H 0.6291 0.2023 0.1176 0.085 Uiso 1 1 calc R . .
C21 C 0.4678(8) 0.3481(4) -0.0054(4) 0.085(3) Uani 1 1 d . . .
H21 H 0.4471 0.3788 -0.0305 0.102 Uiso 1 1 calc R . .
C24 C 0.5200(9) 0.1520(4) 0.0646(5) 0.129(4) Uani 1 1 d . . .
H24A H 0.4457 0.1529 0.0518 0.155 Uiso 1 1 calc R . .
H24B H 0.5380 0.1192 0.0892 0.155 Uiso 1 1 calc R . .
H24C H 0.5557 0.1521 0.0272 0.155 Uiso 1 1 calc R . .
C25 C 0.5028(7) 0.2044(3) 0.1680(4) 0.100(3) Uani 1 1 d . . .
H25A H 0.5227 0.2376 0.1914 0.120 Uiso 1 1 calc R . .
H25B H 0.5261 0.1729 0.1937 0.120 Uiso 1 1 calc R . .
H25C H 0.4279 0.2032 0.1580 0.120 Uiso 1 1 calc R . .
C26 C 0.6611(7) 0.3771(4) -0.0122(4) 0.089(3) Uani 1 1 d . . .
H26 H 0.7294 0.3661 0.0103 0.107 Uiso 1 1 calc R . .
C27 C 0.6661(8) 0.3697(4) -0.0842(4) 0.130(4) Uani 1 1 d . . .
H27A H 0.6799 0.3317 -0.0930 0.156 Uiso 1 1 calc R . .
H27B H 0.7212 0.3924 -0.0969 0.156 Uiso 1 1 calc R . .
H27C H 0.6005 0.3806 -0.1077 0.156 Uiso 1 1 calc R . .
C28 C 0.6440(9) 0.4378(3) 0.0044(5) 0.143(5) Uani 1 1 d . . .
H28A H 0.5803 0.4509 -0.0197 0.172 Uiso 1 1 calc R . .
H28B H 0.7018 0.4595 -0.0063 0.172 Uiso 1 1 calc R . .
H28C H 0.6391 0.4412 0.0494 0.172 Uiso 1 1 calc R . .
C29 C 0.7688(5) 0.4229(2) 0.2283(3) 0.0385(16) Uani 1 1 d . . .
C30 C 0.6688(5) 0.3916(2) 0.2364(3) 0.0420(17) Uani 1 1 d . . .
C31 C 0.8249(5) 0.4027(2) 0.1776(3) 0.0453(17) Uani 1 1 d . . .
H31A H 0.8992 0.4099 0.1884 0.054 Uiso 1 1 calc R . .
H31B H 0.8010 0.4220 0.1379 0.054 Uiso 1 1 calc R . .
C32 C 0.6358(5) 0.3536(2) 0.1861(3) 0.0438(17) Uani 1 1 d . . .
H32A H 0.6028 0.3728 0.1484 0.053 Uiso 1 1 calc R . .
H32B H 0.5866 0.3271 0.1997 0.053 Uiso 1 1 calc R . .
C33 C 0.8781(6) 0.4985(3) 0.2575(4) 0.0538(19) Uani 1 1 d . . .
C34 C 0.8593(7) 0.5376(3) 0.2070(4) 0.065(2) Uani 1 1 d . . .
C35 C 0.9403(9) 0.5735(4) 0.1982(5) 0.094(3) Uani 1 1 d . . .
H35 H 0.9310 0.5990 0.1648 0.113 Uiso 1 1 calc R . .
C36 C 1.0327(10) 0.5722(4) 0.2372(6) 0.113(4) Uani 1 1 d . . .
H36 H 1.0854 0.5968 0.2296 0.135 Uiso 1 1 calc R . .
C37 C 1.0508(7) 0.5363(4) 0.2870(5) 0.095(3) Uani 1 1 d . . .
H37 H 1.1145 0.5368 0.3134 0.114 Uiso 1 1 calc R . .
C38 C 0.9715(7) 0.4977(3) 0.2987(4) 0.069(2) Uani 1 1 d . . .
C39 C 0.7565(7) 0.5421(3) 0.1646(4) 0.070(2) Uani 1 1 d . . .
H39 H 0.7243 0.5053 0.1628 0.084 Uiso 1 1 calc R . .
C40 C 0.7673(9) 0.5589(4) 0.0958(4) 0.124(4) Uani 1 1 d . . .
H40A H 0.7829 0.5977 0.0944 0.149 Uiso 1 1 calc R . .
H40B H 0.7029 0.5515 0.0689 0.149 Uiso 1 1 calc R . .
H40C H 0.8230 0.5382 0.0807 0.149 Uiso 1 1 calc R . .
C41 C 0.6843(8) 0.5799(4) 0.1922(5) 0.130(4) Uani 1 1 d . . .
H41A H 0.6750 0.5677 0.2346 0.156 Uiso 1 1 calc R . .
H41B H 0.6179 0.5800 0.1656 0.156 Uiso 1 1 calc R . .
H41C H 0.7131 0.6165 0.1943 0.156 Uiso 1 1 calc R . .
C42 C 0.9892(6) 0.4584(3) 0.3565(4) 0.081(3) Uani 1 1 d . . .
H42 H 0.9510 0.4243 0.3437 0.097 Uiso 1 1 calc R . .
C43 C 0.9406(8) 0.4818(4) 0.4148(4) 0.119(4) Uani 1 1 d . . .
H43A H 0.9775 0.5147 0.4300 0.143 Uiso 1 1 calc R . .
H43B H 0.9459 0.4548 0.4485 0.143 Uiso 1 1 calc R . .
H43C H 0.8682 0.4905 0.4020 0.143 Uiso 1 1 calc R . .
C44 C 1.1014(7) 0.4414(4) 0.3807(6) 0.142(5) Uani 1 1 d . . .
H44A H 1.1344 0.4271 0.3457 0.170 Uiso 1 1 calc R . .
H44B H 1.1007 0.4135 0.4132 0.170 Uiso 1 1 calc R . .
H44C H 1.1396 0.4730 0.3986 0.170 Uiso 1 1 calc R . .
C45 C 0.5275(6) 0.3782(3) 0.2962(3) 0.0512(18) Uani 1 1 d . . .
C46 C 0.5182(6) 0.3261(3) 0.3268(3) 0.0531(19) Uani 1 1 d . . .
C47 C 0.4176(7) 0.3077(3) 0.3340(3) 0.067(2) Uani 1 1 d . . .
H47 H 0.4101 0.2737 0.3536 0.080 Uiso 1 1 calc R . .
C48 C 0.3288(7) 0.3380(4) 0.3134(4) 0.078(2) Uani 1 1 d . . .
H48 H 0.2628 0.3246 0.3188 0.094 Uiso 1 1 calc R . .
C49 C 0.3397(6) 0.3879(4) 0.2850(4) 0.073(2) Uani 1 1 d . . .
H49 H 0.2797 0.4084 0.2718 0.088 Uiso 1 1 calc R . .
C50 C 0.4380(6) 0.4101(3) 0.2748(3) 0.062(2) Uani 1 1 d . . .
C52 C 0.5941(7) 0.2322(3) 0.3610(4) 0.087(3) Uani 1 1 d . . .
H52A H 0.5563 0.2281 0.3973 0.104 Uiso 1 1 calc R . .
H52B H 0.6590 0.2122 0.3686 0.104 Uiso 1 1 calc R . .
H52C H 0.5529 0.2178 0.3234 0.104 Uiso 1 1 calc R . .
C51 C 0.6168(6) 0.2935(2) 0.3510(4) 0.061(2) Uani 1 1 d . . .
H51 H 0.6645 0.2960 0.3182 0.073 Uiso 1 1 calc R . .
C53 C 0.6739(6) 0.3183(3) 0.4136(4) 0.080(2) Uani 1 1 d . . .
H53A H 0.7031 0.3535 0.4046 0.096 Uiso 1 1 calc R . .
H53B H 0.7290 0.2938 0.4310 0.096 Uiso 1 1 calc R . .
H53C H 0.6250 0.3230 0.4442 0.096 Uiso 1 1 calc R . .
C54 C 0.4474(7) 0.4648(3) 0.2398(4) 0.078(2) Uani 1 1 d . . .
H54 H 0.5221 0.4739 0.2434 0.093 Uiso 1 1 calc R . .
C55 C 0.4080(10) 0.4620(4) 0.1695(5) 0.133(4) Uani 1 1 d . . .
H55A H 0.3364 0.4499 0.1640 0.160 Uiso 1 1 calc R . .
H55B H 0.4499 0.4364 0.1489 0.160 Uiso 1 1 calc R . .
H55C H 0.4126 0.4979 0.1507 0.160 Uiso 1 1 calc R . .
C56 C 0.3952(11) 0.5103(4) 0.2696(6) 0.186(7) Uani 1 1 d . . .
H56A H 0.4125 0.5447 0.2508 0.223 Uiso 1 1 calc R . .
H56B H 0.4184 0.5110 0.3149 0.223 Uiso 1 1 calc R . .
H56C H 0.3208 0.5049 0.2626 0.223 Uiso 1 1 calc R . .
C57 C 0.8641(5) 0.2557(3) 0.2775(3) 0.0485(18) Uani 1 1 d . . .
C58 C 0.8851(6) 0.2447(3) 0.3430(4) 0.066(2) Uani 1 1 d . . .
H58 H 0.8429 0.2205 0.3627 0.079 Uiso 1 1 calc R . .
C59 C 0.9685(7) 0.2700(3) 0.3775(4) 0.074(2) Uani 1 1 d . . .
H59 H 0.9835 0.2629 0.4213 0.089 Uiso 1 1 calc R . .
C60 C 1.0311(6) 0.3061(3) 0.3481(4) 0.072(2) Uani 1 1 d . . .
H60 H 1.0900 0.3221 0.3711 0.086 Uiso 1 1 calc R . .
C61 C 1.0042(6) 0.3175(3) 0.2850(4) 0.0578(19) Uani 1 1 d . . .
H61 H 1.0444 0.3427 0.2652 0.069 Uiso 1 1 calc R . .
C62 C 0.7846(5) 0.2322(3) 0.2306(3) 0.0547(19) Uani 1 1 d . . .
H62A H 0.7167 0.2289 0.2457 0.066 Uiso 1 1 calc R . .
H62B H 0.8052 0.1975 0.2128 0.066 Uiso 1 1 calc R . .
C63 C 0.6722(7) 0.5568(4) 0.4269(5) 0.086(3) Uani 1 1 d . . .
C64 C 0.6570(10) 0.5845(5) 0.4836(6) 0.116(4) Uani 1 1 d . . .
H64 H 0.6593 0.6228 0.4871 0.139 Uiso 1 1 calc R . .
C65 C 0.6397(9) 0.5528(6) 0.5303(7) 0.133(5) Uani 1 1 d . . .
H65 H 0.6319 0.5695 0.5693 0.159 Uiso 1 1 calc R . .
C66 C 0.6317(9) 0.4960(6) 0.5269(6) 0.137(4) Uani 1 1 d . . .
H66 H 0.6160 0.4745 0.5612 0.165 Uiso 1 1 calc R . .
C67 C 0.6485(9) 0.4738(5) 0.4700(6) 0.122(4) Uani 1 1 d . . .
H67 H 0.6464 0.4355 0.4659 0.146 Uiso 1 1 calc R . .
C68 C 0.6943(9) 0.5902(4) 0.3756(6) 0.136(4) Uani 1 1 d . . .
H68A H 0.7588 0.5784 0.3615 0.164 Uiso 1 1 calc R . .
H68B H 0.7006 0.6280 0.3895 0.164 Uiso 1 1 calc R . .
H68C H 0.6386 0.5871 0.3409 0.164 Uiso 1 1 calc R . .
Li1 Li 0.7021(10) 0.4614(5) 0.3376(6) 0.068(4) Uani 1 1 d . . .

loop_
_atom_site_aniso_label
_atom_site_aniso_U_11
_atom_site_aniso_U_22
_atom_site_aniso_U_33
_atom_site_aniso_U_23
_atom_site_aniso_U_13
_atom_site_aniso_U_12
Zr1 0.0441(4) 0.0418(4) 0.0311(4) 0.0001(3) 0.0073(3) 0.0042(3)
N1 0.046(4) 0.044(3) 0.036(3) 0.002(2) 0.006(3) 0.002(2)
N2 0.042(4) 0.052(3) 0.038(3) 0.000(3) 0.003(3) 0.008(3)
N3 0.049(4) 0.041(3) 0.050(4) -0.007(3) 0.012(3) -0.010(3)
N4 0.048(4) 0.054(3) 0.044(4) -0.005(3) 0.019(3) -0.014(3)
N5 0.046(4) 0.051(3) 0.038(3) 0.003(3) 0.007(3) 0.005(3)
N6 0.089(6) 0.073(5) 0.075(5) -0.021(4) 0.021(4) -0.005(4)
C1 0.048(5) 0.061(4) 0.037(4) -0.002(3) 0.014(4) 0.002(4)
C2 0.060(6) 0.067(4) 0.036(4) -0.007(4) 0.005(4) 0.012(4)
C3 0.069(6) 0.104(6) 0.050(5) -0.019(4) 0.017(5) 0.006(5)
C4 0.071(7) 0.144(8) 0.073(6) -0.065(6) -0.016(5) 0.039(6)
C5 0.050(5) 0.063(5) 0.043(4) -0.011(3) 0.015(4) 0.004(4)
C6 0.060(6) 0.066(6) 0.074(6) -0.014(4) 0.032(5) -0.010(4)
C7 0.054(7) 0.100(7) 0.127(9) -0.029(6) 0.035(6) -0.019(6)
C8 0.041(6) 0.157(11) 0.127(10) -0.061(8) 0.022(6) -0.023(8)
C9 0.038(7) 0.145(9) 0.088(7) -0.028(6) 0.003(5) 0.022(6)
C10 0.056(6) 0.080(6) 0.057(5) -0.015(4) 0.014(4) 0.013(5)
C11 0.094(7) 0.067(6) 0.100(7) 0.000(5) 0.061(6) -0.010(5)
C12 0.179(12) 0.103(7) 0.104(8) 0.032(6) 0.078(8) 0.013(7)
C13 0.146(10) 0.082(7) 0.178(11) -0.001(7) 0.086(9) -0.022(6)
C14 0.075(6) 0.084(6) 0.075(6) 0.007(5) 0.013(5) 0.037(5)
C15 0.141(10) 0.090(7) 0.099(8) 0.001(5) 0.022(7) 0.037(6)
C16 0.145(10) 0.125(8) 0.083(7) 0.026(6) 0.028(7) 0.076(7)
C17 0.065(6) 0.060(5) 0.028(4) -0.010(3) -0.002(4) 0.007(4)
C18 0.056(6) 0.076(5) 0.039(5) -0.010(4) 0.002(4) 0.002(4)
C19 0.052(6) 0.110(7) 0.061(6) -0.011(5) -0.001(5) 0.002(5)
C20 0.050(6) 0.139(9) 0.075(7) -0.009(6) 0.006(5) 0.009(6)
C22 0.081(7) 0.067(5) 0.044(5) -0.003(4) -0.003(5) 0.018(5)
C23 0.066(6) 0.068(5) 0.075(6) 0.006(4) -0.002(5) -0.018(4)
C21 0.088(8) 0.101(7) 0.059(6) -0.009(5) -0.023(6) 0.050(6)
C24 0.160(11) 0.082(7) 0.140(10) -0.013(6) 0.001(8) -0.016(7)
C25 0.105(8) 0.099(7) 0.096(8) 0.022(5) 0.015(6) -0.022(6)
C26 0.099(8) 0.097(7) 0.065(6) 0.033(5) -0.015(5) -0.006(6)
C27 0.147(11) 0.162(10) 0.083(8) 0.032(7) 0.026(7) -0.005(8)
C28 0.214(14) 0.071(7) 0.131(10) 0.031(6) -0.030(9) -0.013(7)
C29 0.033(4) 0.040(4) 0.044(4) 0.009(3) 0.008(3) 0.001(3)
C30 0.046(5) 0.042(4) 0.040(4) 0.000(3) 0.008(4) 0.008(3)
C31 0.048(5) 0.050(4) 0.041(4) 0.002(3) 0.016(4) 0.004(3)
C32 0.045(4) 0.049(4) 0.038(4) -0.003(3) 0.006(3) -0.003(3)
C33 0.048(5) 0.050(4) 0.066(5) -0.021(4) 0.019(4) -0.007(4)
C34 0.085(7) 0.040(4) 0.080(6) -0.005(4) 0.044(5) -0.014(4)
C35 0.114(9) 0.075(6) 0.098(8) -0.005(5) 0.035(7) -0.017(6)
C36 0.128(11) 0.094(8) 0.127(11) -0.010(7) 0.061(9) -0.045(7)
C37 0.057(6) 0.101(7) 0.129(9) -0.040(6) 0.019(6) -0.020(6)
C38 0.059(6) 0.059(5) 0.095(7) -0.021(4) 0.028(5) -0.015(4)
C39 0.088(7) 0.049(5) 0.075(6) 0.010(4) 0.019(5) 0.006(4)
C40 0.164(11) 0.125(8) 0.086(8) 0.021(6) 0.026(7) 0.011(7)
C41 0.137(10) 0.148(9) 0.106(9) -0.018(7) 0.013(7) 0.047(8)
C42 0.051(6) 0.080(6) 0.105(8) -0.019(5) -0.010(5) -0.001(4)
C43 0.153(11) 0.131(8) 0.071(7) -0.007(6) 0.001(7) 0.023(7)
C44 0.070(8) 0.118(8) 0.226(14) -0.025(8) -0.029(8) 0.009(6)
C45 0.060(6) 0.056(4) 0.041(4) -0.010(3) 0.018(4) -0.012(4)
C46 0.071(6) 0.053(4) 0.038(4) -0.007(3) 0.021(4) -0.010(4)
C47 0.068(6) 0.080(5) 0.057(5) 0.006(4) 0.028(5) -0.025(5)
C48 0.051(6) 0.115(7) 0.071(6) 0.014(5) 0.017(5) -0.018(5)
C49 0.042(6) 0.099(6) 0.080(6) 0.002(5) 0.012(4) -0.004(5)
C50 0.059(6) 0.069(5) 0.056(5) -0.007(4) 0.006(4) 0.003(4)
C52 0.109(8) 0.065(5) 0.095(7) 0.005(4) 0.046(6) 0.003(5)
C51 0.071(6) 0.054(5) 0.064(5) 0.011(4) 0.033(5) -0.002(4)
C53 0.076(6) 0.094(6) 0.071(6) 0.004(5) 0.009(5) 0.006(5)
C54 0.066(6) 0.061(5) 0.103(8) 0.010(5) 0.002(5) 0.002(4)
C55 0.210(13) 0.096(7) 0.090(8) 0.035(6) 0.006(8) 0.005(7)
C56 0.32(2) 0.077(8) 0.183(13) -0.004(7) 0.119(13) 0.016(10)
C57 0.043(5) 0.062(4) 0.039(5) 0.002(4) 0.001(4) 0.008(4)
C58 0.057(6) 0.093(6) 0.047(5) 0.017(4) 0.003(4) 0.007(4)
C59 0.073(6) 0.108(7) 0.037(5) 0.011(5) -0.010(5) 0.004(5)
C60 0.060(6) 0.092(6) 0.057(6) 0.008(5) -0.013(4) -0.009(5)
C61 0.048(5) 0.076(5) 0.048(5) 0.010(4) 0.000(4) -0.002(4)
C62 0.054(5) 0.049(4) 0.061(5) 0.003(3) 0.009(4) 0.004(3)
C63 0.081(7) 0.082(7) 0.093(8) -0.009(6) 0.009(6) 0.004(5)
C64 0.131(11) 0.106(9) 0.110(10) -0.019(8) 0.017(8) 0.014(7)
C65 0.110(10) 0.134(12) 0.151(14) -0.074(10) 0.003(9) 0.016(9)
C66 0.147(12) 0.181(13) 0.094(9) 0.005(9) 0.056(8) 0.007(10)
C67 0.152(11) 0.122(9) 0.105(9) -0.023(8) 0.069(8) 0.004(7)
C68 0.123(10) 0.127(9) 0.162(12) 0.026(9) 0.028(9) -0.002(7)
Li1 0.074(9) 0.079(8) 0.056(8) -0.028(7) 0.026(7) -0.031(7)

loop_
_geom_bond_atom_site_label_1
_geom_bond_atom_site_label_2
_geom_bond_distance
_geom_bond_site_symmetry_2
_geom_bond_publ_flag
Zr1 N1 2.126(5) . ?
Zr1 N2 2.126(5) . ?
Zr1 N5 2.285(5) . ?
Zr1 C62 2.318(6) . ?
Zr1 C31 2.354(6) . ?
Zr1 C32 2.463(6) . ?
Zr1 C57 2.744(7) . ?
N1 C1 1.407(8) . ?
N1 C5 1.463(8) . ?
N2 C2 1.425(8) . ?
N2 C17 1.449(8) . ?
N3 C29 1.302(7) . ?
N3 C33 1.441(8) . ?
N3 Li1 1.966(13) . ?
N4 C30 1.301(7) . ?
N4 C45 1.448(8) . ?
N4 Li1 1.948(12) . ?
N5 C61 1.352(8) . ?
N5 C57 1.352(8) . ?
N6 C63 1.287(10) . ?
N6 C67 1.353(11) . ?
N6 Li1 2.087(13) . ?
C1 C3 1.332(9) . ?
C1 C2 1.485(9) . ?
C2 C4 1.351(9) . ?
C5 C6 1.401(9) . ?
C5 C10 1.414(9) . ?
C6 C7 1.376(11) . ?
C6 C11 1.509(11) . ?
C7 C8 1.329(13) . ?
C8 C9 1.366(12) . ?
C9 C10 1.390(11) . ?
C10 C14 1.527(10) . ?
C11 C13 1.526(11) . ?
C11 C12 1.527(11) . ?
C14 C16 1.515(11) . ?
C14 C15 1.546(10) . ?
C17 C18 1.415(9) . ?
C17 C22 1.428(9) . ?
C18 C19 1.401(10) . ?
C18 C23 1.512(9) . ?
C19 C20 1.352(11) . ?
C20 C21 1.352(11) . ?
C22 C21 1.434(11) . ?
C22 C26 1.547(11) . ?
C23 C25 1.524(11) . ?
C23 C24 1.550(10) . ?
C26 C27 1.532(11) . ?
C26 C28 1.534(11) . ?
C29 C31 1.446(8) . ?
C29 C30 1.520(8) . ?
C29 Li1 2.715(13) . ?
C30 C32 1.424(8) . ?
C30 Li1 2.706(12) . ?
C33 C38 1.390(10) . ?
C33 C34 1.418(10) . ?
C34 C35 1.387(11) . ?
C34 C39 1.503(11) . ?
C35 C36 1.358(13) . ?
C36 C37 1.357(13) . ?
C37 C38 1.426(11) . ?
C38 C42 1.537(11) . ?
C39 C41 1.473(11) . ?
C39 C40 1.524(10) . ?
C42 C44 1.525(11) . ?
C42 C43 1.551(11) . ?
C45 C50 1.412(9) . ?
C45 C46 1.427(9) . ?
C46 C47 1.395(10) . ?
C46 C51 1.526(10) . ?
C47 C48 1.380(10) . ?
C48 C49 1.361(10) . ?
C49 C50 1.416(10) . ?
C50 C54 1.526(10) . ?
C52 C51 1.531(9) . ?
C51 C53 1.544(10) . ?
C54 C56 1.470(11) . ?
C54 C55 1.499(11) . ?
C57 C58 1.394(9) . ?
C57 C62 1.444(9) . ?
C58 C59 1.363(10) . ?
C59 C60 1.386(10) . ?
C60 C61 1.356(9) . ?
C63 C64 1.400(13) . ?
C63 C68 1.404(12) . ?
C64 C65 1.287(15) . ?
C65 C66 1.381(15) . ?
C66 C67 1.351(13) . ?
